data_7012593
loop_
_publ_author_name
'Fujita, Koyu'
'Rheingold, Arnold L.'
'Riordan, Charles G.'

_publ_section_title
;
 Thioether-ligated nickel(i) complexes for the activation of
 dioxygenBased on the presentation given at Dalton Discussion No. 5,
 10?12th April 2003, Noordwijkerhout, The Netherlands.
;
_journal_issue 10
_journal_name_full 'Dalton Transactions'
_journal_page_first 2004
_journal_paper_doi 10.1039/b212271e
_journal_year 2003
_chemical_formula_sum 'C48.5 H79 B Ni O P S3'
_chemical_formula_weight 874.79
_chemical_name_systematic
; 
C42 H65 B Ni O P S3, C4H8O, 0.5C5H12 
;
_space_group_IT_number 14
_symmetry_cell_setting monoclinic
_symmetry_space_group_name_Hall '-P 2yn'
_symmetry_space_group_name_H-M 'P 1 21/n 1'
_atom_sites_solution_hydrogens geom
_atom_sites_solution_primary direct
_atom_sites_solution_secondary difmap
_audit_creation_method SHELXL-97
_cell_angle_alpha 90.00
_cell_angle_beta 93.736(2)
_cell_angle_gamma 90.00
_cell_formula_units_Z 4
_cell_length_a 15.0616(18)
_cell_length_b 19.580(2)
_cell_length_c 15.6526(19)
_cell_measurement_temperature 100(2)
_cell_volume 4606.2(9)
_computing_cell_refinement 'Bruker SMART'
_computing_data_collection 'Bruker SMART'
_computing_data_reduction 'Bruker SAINT'
_computing_molecular_graphics 'Bruker SHELXTL'
_computing_publication_material 'Bruker SHELXTL'
_computing_structure_refinement 'SHELXL-97 (Sheldrick, 1997)'
_computing_structure_solution 'SHELXS-97 (Sheldrick, 1990)'
_diffrn_ambient_temperature 100(2)
_diffrn_measured_fraction_theta_full 0.937
_diffrn_measured_fraction_theta_max 0.937
_diffrn_measurement_device_type 'CCD area detector'
_diffrn_measurement_method 'phi and omega scans'
_diffrn_radiation_monochromator graphite
_diffrn_radiation_source 'fine-focus sealed tube'
_diffrn_radiation_type MoK\a
_diffrn_radiation_wavelength 0.71073
_diffrn_reflns_av_R_equivalents 0.0194
_diffrn_reflns_av_sigmaI/netI 0.0258
_diffrn_reflns_limit_h_max 18
_diffrn_reflns_limit_h_min -19
_diffrn_reflns_limit_k_max 26
_diffrn_reflns_limit_k_min -24
_diffrn_reflns_limit_l_max 20
_diffrn_reflns_limit_l_min -11
_diffrn_reflns_number 28794
_diffrn_reflns_theta_full 28.32
_diffrn_reflns_theta_max 28.32
_diffrn_reflns_theta_min 1.94
_exptl_absorpt_coefficient_mu 0.627
_exptl_absorpt_correction_T_max 0.8342
_exptl_absorpt_correction_T_min 0.8342
_exptl_absorpt_correction_type empirical
_exptl_absorpt_process_details sadabs
_exptl_crystal_colour orange
_exptl_crystal_density_diffrn 1.261
_exptl_crystal_density_meas 0
_exptl_crystal_density_method 'not measured'
_exptl_crystal_description block
_exptl_crystal_F_000 1896
_exptl_crystal_size_max 0.30
_exptl_crystal_size_mid 0.30
_exptl_crystal_size_min 0.30
_refine_diff_density_max 0.642
_refine_diff_density_min -0.595
_refine_diff_density_rms 0.068
_refine_ls_extinction_method none
_refine_ls_goodness_of_fit_ref 1.035
_refine_ls_hydrogen_treatment mixed
_refine_ls_matrix_type full
_refine_ls_number_parameters 505
_refine_ls_number_reflns 10739
_refine_ls_number_restraints 0
_refine_ls_restrained_S_all 1.035
_refine_ls_R_factor_all 0.0409
_refine_ls_R_factor_gt 0.0362
_refine_ls_shift/su_max 0.007
_refine_ls_shift/su_mean 0.000
_refine_ls_structure_factor_coef Fsqd
_refine_ls_weighting_details 'calc w=1/[\s^2^(Fo^2^)+(0.0595P)^2^+1.8704P] where P=(Fo^2^+2Fc^2^)/3'
_refine_ls_weighting_scheme calc
_refine_ls_wR_factor_gt 0.0963
_refine_ls_wR_factor_ref 0.0996
_reflns_number_gt 9572
_reflns_number_total 10739
_reflns_threshold_expression >2sigma(I)
_cod_data_source_file b212271e.txt
_cod_data_source_block cgr121
_cod_depositor_comments
;
The following automatic conversions were performed:
'_symmetry_cell_setting' value 'Monoclinic' changed to 'monoclinic'
according to '/home/saulius/struct/CIF-dictionaries/cif_core.dic'
dictionary named 'cif_core.dic' version 2.4.1 from 2010-06-29.

Automatic conversion script
Id: cif_fix_enum 1527 2010-12-29 10:47:43Z saulius 
;
_cod_original_cell_volume 4606.3(10)
_cod_original_sg_symbol_H-M P2(1)/n
_cod_original_formula_sum 'C48.50 H79 B Ni O P S3'
_cod_database_code 7012593

loop_
_symmetry_equiv_pos_as_xyz
'x, y, z'
'-x+1/2, y+1/2, -z+1/2'
'-x, -y, -z'
'x-1/2, -y-1/2, z-1/2'

loop_
_atom_site_label
_atom_site_type_symbol
_atom_site_fract_x
_atom_site_fract_y
_atom_site_fract_z
_atom_site_U_iso_or_equiv
_atom_site_adp_type
_atom_site_occupancy
_atom_site_symmetry_multiplicity
_atom_site_calc_flag
_atom_site_refinement_flags
_atom_site_disorder_assembly
_atom_site_disorder_group
Ni1 Ni 0.329223(13) 0.236140(10) 1.019723(13) 0.01608(6) Uani 1 1 d . . .
S1 S 0.22067(2) 0.274080(19) 0.92256(2) 0.01629(9) Uani 1 1 d . . .
S2 S 0.27570(2) 0.127088(18) 1.02132(2) 0.01593(8) Uani 1 1 d . . .
S3 S 0.42917(2) 0.219058(19) 0.91850(2) 0.01607(8) Uani 1 1 d . . .
P1 P 0.36724(3) 0.29615(2) 1.13473(3) 0.01637(9) Uani 1 1 d . . .
B1 B 0.27408(11) 0.15101(9) 0.83697(11) 0.0162(3) Uani 1 1 d . . .
C1 C 0.18942(10) 0.20168(8) 0.85384(10) 0.0189(3) Uani 1 1 d . . .
H1A H 0.1428 0.1749 0.8805 0.023 Uiso 1 1 calc R . .
H1B H 0.1637 0.2189 0.7981 0.023 Uiso 1 1 calc R . .
C2 C 0.11618(10) 0.30103(8) 0.96654(10) 0.0162(3) Uani 1 1 d . . .
C3 C 0.13585(11) 0.36807(8) 1.01505(10) 0.0182(3) Uani 1 1 d . . .
H3A H 0.1810 0.3600 1.0628 0.022 Uiso 1 1 calc R . .
H3B H 0.1600 0.4021 0.9760 0.022 Uiso 1 1 calc R . .
C4 C 0.08048(11) 0.24850(8) 1.02836(11) 0.0190(3) Uani 1 1 d . . .
H4A H 0.1254 0.2401 1.0762 0.023 Uiso 1 1 calc R . .
H4B H 0.0685 0.2048 0.9981 0.023 Uiso 1 1 calc R . .
C5 C 0.04649(10) 0.31457(8) 0.89270(10) 0.0195(3) Uani 1 1 d . . .
H5A H 0.0337 0.2717 0.8606 0.023 Uiso 1 1 calc R . .
H5B H 0.0699 0.3484 0.8528 0.023 Uiso 1 1 calc R . .
C6 C 0.05022(11) 0.39555(8) 1.05031(11) 0.0213(3) Uani 1 1 d . . .
H6A H 0.0634 0.4392 1.0819 0.026 Uiso 1 1 calc R . .
C7 C 0.01400(12) 0.34280(9) 1.11151(11) 0.0238(3) Uani 1 1 d . . .
H7A H 0.0584 0.3346 1.1599 0.029 Uiso 1 1 calc R . .
H7B H -0.0410 0.3604 1.1350 0.029 Uiso 1 1 calc R . .
C8 C -0.00601(11) 0.27578(9) 1.06355(11) 0.0225(3) Uani 1 1 d . . .
H8A H -0.0297 0.2415 1.1036 0.027 Uiso 1 1 calc R . .
C9 C -0.07544(11) 0.28903(10) 0.98906(12) 0.0262(4) Uani 1 1 d . . .
H9A H -0.0889 0.2459 0.9578 0.031 Uiso 1 1 calc R . .
H9B H -0.1312 0.3061 1.0116 0.031 Uiso 1 1 calc R . .
C10 C -0.03952(11) 0.34187(9) 0.92805(11) 0.0222(3) Uani 1 1 d . . .
H10A H -0.0848 0.3503 0.8796 0.027 Uiso 1 1 calc R . .
C11 C -0.01958(11) 0.40880(9) 0.97606(11) 0.0235(3) Uani 1 1 d . . .
H11A H -0.0748 0.4269 0.9986 0.028 Uiso 1 1 calc R . .
H11B H 0.0032 0.4431 0.9365 0.028 Uiso 1 1 calc R . .
C12 C 0.29082(11) 0.09412(8) 0.91476(10) 0.0181(3) Uani 1 1 d . . .
H12A H 0.3521 0.0762 0.9133 0.022 Uiso 1 1 calc R . .
H12B H 0.2494 0.0554 0.9035 0.022 Uiso 1 1 calc R . .
C13 C 0.33053(10) 0.06409(7) 1.09425(10) 0.0150(3) Uani 1 1 d . . .
C14 C 0.31449(10) 0.08741(8) 1.18538(10) 0.0179(3) Uani 1 1 d . . .
H14A H 0.2498 0.0913 1.1921 0.021 Uiso 1 1 calc R . .
H14B H 0.3417 0.1329 1.1961 0.021 Uiso 1 1 calc R . .
C15 C 0.43072(10) 0.05928(8) 1.08402(10) 0.0176(3) Uani 1 1 d . . .
H15A H 0.4587 0.1045 1.0944 0.021 Uiso 1 1 calc R . .
H15B H 0.4416 0.0449 1.0250 0.021 Uiso 1 1 calc R . .
C16 C 0.28733(11) -0.00618(8) 1.07834(11) 0.0203(3) Uani 1 1 d . . .
H16A H 0.2225 -0.0029 1.0844 0.024 Uiso 1 1 calc R . .
H16B H 0.2968 -0.0215 1.0194 0.024 Uiso 1 1 calc R . .
C17 C 0.35553(10) 0.03549(8) 1.25026(10) 0.0193(3) Uani 1 1 d . . .
H17A H 0.3451 0.0509 1.3097 0.023 Uiso 1 1 calc R . .
C18 C 0.45597(10) 0.03037(8) 1.23984(10) 0.0205(3) Uani 1 1 d . . .
H18A H 0.4830 -0.0027 1.2817 0.025 Uiso 1 1 calc R . .
H18B H 0.4842 0.0754 1.2510 0.025 Uiso 1 1 calc R . .
C19 C 0.47178(10) 0.00702(8) 1.14848(10) 0.0202(3) Uani 1 1 d . . .
H19A H 0.5372 0.0036 1.1417 0.024 Uiso 1 1 calc R . .
C20 C 0.42885(12) -0.06287(8) 1.13269(11) 0.0238(3) Uani 1 1 d . . .
H20A H 0.4558 -0.0964 1.1740 0.029 Uiso 1 1 calc R . .
H20B H 0.4396 -0.0787 1.0742 0.029 Uiso 1 1 calc R . .
C21 C 0.32846(11) -0.05801(8) 1.14293(11) 0.0226(3) Uani 1 1 d . . .
H21A H 0.3005 -0.1038 1.1322 0.027 Uiso 1 1 calc R . .
C22 C 0.31226(11) -0.03442(9) 1.23405(11) 0.0230(3) Uani 1 1 d . . .
H22A H 0.2475 -0.0313 1.2410 0.028 Uiso 1 1 calc R . .
H22B H 0.3380 -0.0679 1.2760 0.028 Uiso 1 1 calc R . .
C23 C 0.36405(10) 0.19636(8) 0.82085(10) 0.0185(3) Uani 1 1 d . . .
H23A H 0.3459 0.2388 0.7900 0.022 Uiso 1 1 calc R . .
H23B H 0.4021 0.1700 0.7836 0.022 Uiso 1 1 calc R . .
C24 C 0.50110(10) 0.28913(8) 0.88578(10) 0.0164(3) Uani 1 1 d . . .
C25 C 0.56747(10) 0.30415(8) 0.96148(10) 0.0187(3) Uani 1 1 d . . .
H25A H 0.6016 0.2623 0.9773 0.022 Uiso 1 1 calc R . .
H25B H 0.5351 0.3186 1.0115 0.022 Uiso 1 1 calc R . .
C26 C 0.44755(10) 0.35370(8) 0.86199(11) 0.0196(3) Uani 1 1 d . . .
H26A H 0.4145 0.3687 0.9113 0.024 Uiso 1 1 calc R . .
H26B H 0.4040 0.3440 0.8134 0.024 Uiso 1 1 calc R . .
C27 C 0.55215(11) 0.26603(8) 0.80917(10) 0.0185(3) Uani 1 1 d . . .
H27A H 0.5863 0.2241 0.8243 0.022 Uiso 1 1 calc R . .
H27B H 0.5097 0.2555 0.7600 0.022 Uiso 1 1 calc R . .
C28 C 0.63149(11) 0.36101(8) 0.93722(11) 0.0213(3) Uani 1 1 d . . .
H28A H 0.6746 0.3710 0.9869 0.026 Uiso 1 1 calc R . .
C29 C 0.57831(12) 0.42565(9) 0.91244(12) 0.0251(4) Uani 1 1 d . . .
H29A H 0.5462 0.4416 0.9619 0.030 Uiso 1 1 calc R . .
H29B H 0.6194 0.4623 0.8966 0.030 Uiso 1 1 calc R . .
C30 C 0.51181(11) 0.41049(8) 0.83697(11) 0.0230(3) Uani 1 1 d . . .
H30A H 0.4772 0.4528 0.8214 0.028 Uiso 1 1 calc R . .
C31 C 0.56189(12) 0.38702(9) 0.76012(11) 0.0244(3) Uani 1 1 d . . .
H31A H 0.6022 0.4237 0.7429 0.029 Uiso 1 1 calc R . .
H31B H 0.5190 0.3770 0.7111 0.029 Uiso 1 1 calc R . .
C32 C 0.61587(11) 0.32282(8) 0.78430(10) 0.0206(3) Uani 1 1 d . . .
H32A H 0.6489 0.3076 0.7343 0.025 Uiso 1 1 calc R . .
C33 C 0.68205(11) 0.33765(9) 0.86057(11) 0.0227(3) Uani 1 1 d . . .
H33A H 0.7241 0.3737 0.8450 0.027 Uiso 1 1 calc R . .
H33B H 0.7167 0.2959 0.8759 0.027 Uiso 1 1 calc R . .
C34 C 0.25144(10) 0.10459(8) 0.75128(10) 0.0165(3) Uani 1 1 d . . .
C35 C 0.31714(11) 0.06383(8) 0.71752(11) 0.0210(3) Uani 1 1 d . . .
H35A H 0.3761 0.0661 0.7430 0.025 Uiso 1 1 calc R . .
C36 C 0.29992(12) 0.02030(9) 0.64853(11) 0.0248(3) Uani 1 1 d . . .
H36A H 0.3467 -0.0062 0.6277 0.030 Uiso 1 1 calc R . .
C37 C 0.21475(12) 0.01535(9) 0.60982(11) 0.0248(3) Uani 1 1 d . . .
H37A H 0.2025 -0.0142 0.5624 0.030 Uiso 1 1 calc R . .
C38 C 0.14794(11) 0.05445(9) 0.64179(11) 0.0236(3) Uani 1 1 d . . .
H38A H 0.0891 0.0515 0.6162 0.028 Uiso 1 1 calc R . .
C39 C 0.16608(11) 0.09800(8) 0.71095(10) 0.0206(3) Uani 1 1 d . . .
H39A H 0.1189 0.1242 0.7316 0.025 Uiso 1 1 calc R . .
C40 C 0.29607(12) 0.29546(9) 1.22525(11) 0.0239(3) Uani 1 1 d . . .
H40A H 0.3224 0.3246 1.2711 0.036 Uiso 1 1 calc R . .
H40B H 0.2909 0.2486 1.2465 0.036 Uiso 1 1 calc R . .
H40C H 0.2369 0.3128 1.2066 0.036 Uiso 1 1 calc R . .
C41 C 0.47308(11) 0.27184(9) 1.19002(12) 0.0252(4) Uani 1 1 d . . .
H41A H 0.4848 0.3011 1.2403 0.038 Uiso 1 1 calc R . .
H41B H 0.5210 0.2773 1.1512 0.038 Uiso 1 1 calc R . .
H41C H 0.4702 0.2241 1.2083 0.038 Uiso 1 1 calc R . .
C42 C 0.38360(12) 0.38813(8) 1.12142(11) 0.0232(3) Uani 1 1 d . . .
H42A H 0.4003 0.4088 1.1772 0.035 Uiso 1 1 calc R . .
H42B H 0.3282 0.4089 1.0974 0.035 Uiso 1 1 calc R . .
H42C H 0.4310 0.3960 1.0825 0.035 Uiso 1 1 calc R . .
C43 C 0.79690(18) 0.09247(12) 0.16778(19) 0.0560(7) Uani 1 1 d . . .
H43A H 0.8316 0.0706 0.2162 0.067 Uiso 1 1 calc R . .
H43B H 0.7939 0.0609 0.1183 0.067 Uiso 1 1 calc R . .
C44 C 0.7083(2) 0.11027(17) 0.1916(2) 0.0747(9) Uani 1 1 d . . .
H44A H 0.7095 0.1252 0.2521 0.090 Uiso 1 1 calc R . .
H44B H 0.6673 0.0709 0.1836 0.090 Uiso 1 1 calc R . .
C45 C 0.67980(19) 0.16779(16) 0.1324(2) 0.0696(8) Uani 1 1 d . . .
H45A H 0.6437 0.1507 0.0817 0.084 Uiso 1 1 calc R . .
H45B H 0.6450 0.2023 0.1621 0.084 Uiso 1 1 calc R . .
C46 C 0.7651(2) 0.19642(17) 0.1076(2) 0.0714(9) Uani 1 1 d . . .
H46A H 0.7673 0.1960 0.0445 0.086 Uiso 1 1 calc R . .
H46B H 0.7716 0.2442 0.1278 0.086 Uiso 1 1 calc R . .
C47 C -0.0030(3) 0.0136(2) 1.0432(3) 0.126(2) Uani 1 1 d . . .
H47A H -0.0563 0.0431 1.0443 0.151 Uiso 1 1 calc R . .
H47B H 0.0500 0.0422 1.0581 0.151 Uiso 1 1 calc R . .
C48 C -0.0087(5) -0.0438(3) 1.1115(4) 0.175(4) Uani 1 1 d . . .
H48A H -0.0024 -0.0228 1.1692 0.210 Uiso 1 1 calc R . .
H48B H -0.0685 -0.0650 1.1049 0.210 Uiso 1 1 calc R . .
C49 C 0.0434(3) -0.0856(3) 1.1078(4) 0.0519(14) Uani 0.50 1 d P . .
H49A H 0.0359 -0.1192 1.1531 0.078 Uiso 0.50 1 calc PR . .
H49B H 0.1030 -0.0654 1.1153 0.078 Uiso 0.50 1 calc PR . .
H49C H 0.0364 -0.1080 1.0518 0.078 Uiso 0.50 1 calc PR . .
O1 O 0.83535(13) 0.15501(11) 0.14635(15) 0.0683(6) Uani 1 1 d . . .

loop_
_atom_site_aniso_label
_atom_site_aniso_U_11
_atom_site_aniso_U_22
_atom_site_aniso_U_33
_atom_site_aniso_U_23
_atom_site_aniso_U_13
_atom_site_aniso_U_12
Ni1 0.01761(11) 0.01576(11) 0.01471(11) -0.00037(7) -0.00010(8) -0.00005(7)
S1 0.01757(18) 0.01554(17) 0.01574(18) -0.00063(14) 0.00087(14) 0.00213(13)
S2 0.01773(17) 0.01481(18) 0.01529(18) 0.00098(13) 0.00142(14) 0.00138(13)
S3 0.01607(17) 0.01547(17) 0.01674(18) -0.00060(14) 0.00148(14) -0.00097(13)
P1 0.01816(19) 0.01585(19) 0.01501(19) -0.00023(14) 0.00022(15) -0.00105(14)
B1 0.0173(8) 0.0163(8) 0.0148(8) -0.0011(6) -0.0003(6) 0.0011(6)
C1 0.0200(7) 0.0191(7) 0.0172(7) -0.0041(6) -0.0025(6) 0.0024(6)
C2 0.0174(7) 0.0156(7) 0.0154(7) -0.0002(6) 0.0009(6) 0.0030(5)
C3 0.0223(7) 0.0157(7) 0.0164(7) 0.0003(6) 0.0005(6) 0.0013(6)
C4 0.0218(8) 0.0166(7) 0.0186(8) 0.0016(6) 0.0016(6) 0.0009(6)
C5 0.0211(7) 0.0208(8) 0.0163(7) -0.0001(6) -0.0012(6) 0.0036(6)
C6 0.0266(8) 0.0182(7) 0.0192(8) -0.0021(6) 0.0034(6) 0.0037(6)
C7 0.0270(8) 0.0278(9) 0.0172(8) 0.0016(7) 0.0059(6) 0.0046(7)
C8 0.0230(8) 0.0231(8) 0.0221(8) 0.0041(6) 0.0058(7) 0.0008(6)
C9 0.0183(8) 0.0294(9) 0.0310(9) 0.0004(7) 0.0015(7) 0.0003(6)
C10 0.0187(7) 0.0268(8) 0.0210(8) 0.0005(7) -0.0005(6) 0.0051(6)
C11 0.0246(8) 0.0231(8) 0.0229(8) 0.0021(7) 0.0037(7) 0.0083(6)
C12 0.0222(7) 0.0168(7) 0.0151(7) -0.0012(6) -0.0002(6) -0.0001(6)
C13 0.0160(7) 0.0135(7) 0.0157(7) 0.0021(5) 0.0016(6) 0.0007(5)
C14 0.0194(7) 0.0182(7) 0.0165(7) 0.0008(6) 0.0040(6) 0.0027(6)
C15 0.0166(7) 0.0202(7) 0.0162(7) 0.0006(6) 0.0024(6) 0.0003(6)
C16 0.0225(8) 0.0174(7) 0.0208(8) 0.0012(6) -0.0011(6) -0.0031(6)
C17 0.0227(7) 0.0209(8) 0.0148(7) 0.0015(6) 0.0035(6) 0.0032(6)
C18 0.0213(7) 0.0220(8) 0.0178(8) 0.0012(6) -0.0012(6) 0.0027(6)
C19 0.0178(7) 0.0241(8) 0.0190(8) 0.0012(6) 0.0028(6) 0.0053(6)
C20 0.0320(9) 0.0185(8) 0.0210(8) 0.0010(6) 0.0019(7) 0.0078(6)
C21 0.0292(8) 0.0151(7) 0.0231(8) 0.0026(6) -0.0002(7) -0.0023(6)
C22 0.0243(8) 0.0224(8) 0.0227(8) 0.0078(7) 0.0036(7) -0.0011(6)
C23 0.0202(7) 0.0198(7) 0.0153(7) -0.0021(6) 0.0004(6) -0.0017(6)
C24 0.0166(7) 0.0147(7) 0.0181(7) -0.0005(6) 0.0031(6) -0.0004(5)
C25 0.0204(7) 0.0188(7) 0.0170(7) -0.0006(6) 0.0019(6) -0.0013(6)
C26 0.0201(7) 0.0175(7) 0.0216(8) 0.0009(6) 0.0037(6) 0.0018(6)
C27 0.0200(7) 0.0177(7) 0.0179(8) -0.0019(6) 0.0032(6) 0.0004(6)
C28 0.0215(8) 0.0216(8) 0.0209(8) -0.0025(6) 0.0011(6) -0.0053(6)
C29 0.0304(9) 0.0182(8) 0.0273(9) -0.0035(7) 0.0067(7) -0.0044(6)
C30 0.0260(8) 0.0160(7) 0.0272(9) 0.0033(6) 0.0045(7) 0.0017(6)
C31 0.0269(8) 0.0234(8) 0.0234(8) 0.0049(7) 0.0049(7) -0.0021(7)
C32 0.0222(7) 0.0212(8) 0.0191(8) -0.0009(6) 0.0075(6) -0.0015(6)
C33 0.0189(7) 0.0247(8) 0.0249(8) 0.0006(7) 0.0047(6) -0.0038(6)
C34 0.0200(7) 0.0147(7) 0.0150(7) 0.0016(6) 0.0014(6) -0.0009(5)
C35 0.0195(7) 0.0227(8) 0.0207(8) -0.0016(6) 0.0008(6) -0.0008(6)
C36 0.0271(8) 0.0237(8) 0.0240(8) -0.0070(7) 0.0056(7) 0.0008(7)
C37 0.0338(9) 0.0232(8) 0.0172(8) -0.0051(6) -0.0005(7) -0.0037(7)
C38 0.0244(8) 0.0255(8) 0.0202(8) 0.0006(7) -0.0049(6) -0.0030(6)
C39 0.0210(7) 0.0208(8) 0.0199(8) -0.0003(6) 0.0005(6) 0.0012(6)
C40 0.0273(8) 0.0237(8) 0.0214(8) -0.0019(7) 0.0067(7) -0.0037(6)
C41 0.0229(8) 0.0295(9) 0.0224(8) 0.0020(7) -0.0047(7) -0.0012(7)
C42 0.0281(8) 0.0175(8) 0.0241(8) -0.0007(6) 0.0024(7) -0.0041(6)
C43 0.0620(16) 0.0368(12) 0.0656(17) -0.0101(12) -0.0230(13) 0.0000(11)
C44 0.078(2) 0.071(2) 0.078(2) 0.0306(17) 0.0214(17) -0.0071(16)
C45 0.0481(15) 0.0691(19) 0.092(2) 0.0221(17) 0.0106(15) 0.0108(13)
C46 0.0734(19) 0.0677(19) 0.071(2) 0.0319(16) -0.0076(16) -0.0228(15)
C47 0.109(3) 0.122(4) 0.158(4) -0.085(3) 0.085(3) -0.066(3)
C48 0.248(8) 0.151(5) 0.140(5) -0.082(4) 0.123(5) -0.137(5)
C49 0.041(3) 0.056(3) 0.057(3) 0.023(3) -0.012(2) -0.013(2)
O1 0.0477(10) 0.0736(14) 0.0835(15) 0.0097(12) 0.0041(10) -0.0101(9)

loop_
_atom_type_symbol
_atom_type_description
_atom_type_scat_dispersion_real
_atom_type_scat_dispersion_imag
_atom_type_scat_source
C C 0.0033 0.0016 'International Tables Vol C Tables 4.2.6.8 and 6.1.1.4'
H H 0.0000 0.0000 'International Tables Vol C Tables 4.2.6.8 and 6.1.1.4'
B B 0.0013 0.0007 'International Tables Vol C Tables 4.2.6.8 and 6.1.1.4'
P P 0.1023 0.0942 'International Tables Vol C Tables 4.2.6.8 and 6.1.1.4'
S S 0.1246 0.1234 'International Tables Vol C Tables 4.2.6.8 and 6.1.1.4'
Ni Ni 0.3393 1.1124 'International Tables Vol C Tables 4.2.6.8 and 6.1.1.4'
O O 0.0106 0.0060 'International Tables Vol C Tables 4.2.6.8 and 6.1.1.4'

loop_
_geom_angle_atom_site_label_1
_geom_angle_atom_site_label_2
_geom_angle_atom_site_label_3
_geom_angle
_geom_angle_site_symmetry_1
_geom_angle_site_symmetry_3
_geom_angle_publ_flag
P1 Ni1 S3 119.986(18) . . ?
P1 Ni1 S2 124.423(17) . . ?
S3 Ni1 S2 96.890(16) . . ?
P1 Ni1 S1 120.629(17) . . ?
S3 Ni1 S1 93.522(18) . . ?
S2 Ni1 S1 94.217(16) . . ?
C1 S1 C2 104.49(7) . . ?
C1 S1 Ni1 106.63(5) . . ?
C2 S1 Ni1 115.97(5) . . ?
C12 S2 C13 104.68(7) . . ?
C12 S2 Ni1 104.88(5) . . ?
C13 S2 Ni1 119.30(5) . . ?
C23 S3 C24 104.09(7) . . ?
C23 S3 Ni1 106.02(5) . . ?
C24 S3 Ni1 120.73(5) . . ?
C41 P1 C42 100.98(8) . . ?
C41 P1 C40 99.69(8) . . ?
C42 P1 C40 100.66(8) . . ?
C41 P1 Ni1 114.97(6) . . ?
C42 P1 Ni1 117.59(6) . . ?
C40 P1 Ni1 119.74(6) . . ?
C34 B1 C1 110.05(12) . . ?
C34 B1 C23 107.59(12) . . ?
C1 B1 C23 110.56(13) . . ?
C34 B1 C12 104.02(12) . . ?
C1 B1 C12 111.63(13) . . ?
C23 B1 C12 112.72(12) . . ?
B1 C1 S1 112.92(10) . . ?
C4 C2 C5 109.92(13) . . ?
C4 C2 C3 109.00(13) . . ?
C5 C2 C3 108.99(12) . . ?
C4 C2 S1 112.85(10) . . ?
C5 C2 S1 109.19(11) . . ?
C3 C2 S1 106.78(10) . . ?
C6 C3 C2 109.77(13) . . ?
C2 C4 C8 109.40(13) . . ?
C2 C5 C10 109.91(13) . . ?
C3 C6 C7 109.30(13) . . ?
C3 C6 C11 109.69(13) . . ?
C7 C6 C11 109.42(14) . . ?
C8 C7 C6 109.73(13) . . ?
C7 C8 C9 109.25(14) . . ?
C7 C8 C4 109.14(14) . . ?
C9 C8 C4 109.65(14) . . ?
C10 C9 C8 109.68(14) . . ?
C9 C10 C11 109.78(14) . . ?
C9 C10 C5 109.27(14) . . ?
C11 C10 C5 109.35(14) . . ?
C10 C11 C6 109.23(13) . . ?
B1 C12 S2 114.43(10) . . ?
C15 C13 C14 109.40(12) . . ?
C15 C13 C16 109.77(13) . . ?
C14 C13 C16 109.10(13) . . ?
C15 C13 S2 112.46(10) . . ?
C14 C13 S2 106.63(10) . . ?
C16 C13 S2 109.38(10) . . ?
C13 C14 C17 109.68(12) . . ?
C13 C15 C19 109.22(12) . . ?
C21 C16 C13 109.71(13) . . ?
C22 C17 C18 109.63(13) . . ?
C22 C17 C14 109.47(13) . . ?
C18 C17 C14 109.23(13) . . ?
C17 C18 C19 109.40(13) . . ?
C20 C19 C15 110.02(13) . . ?
C20 C19 C18 109.15(14) . . ?
C15 C19 C18 109.44(13) . . ?
C19 C20 C21 109.72(13) . . ?
C16 C21 C22 109.37(14) . . ?
C16 C21 C20 109.31(13) . . ?
C22 C21 C20 109.48(14) . . ?
C17 C22 C21 109.38(13) . . ?
B1 C23 S3 113.95(11) . . ?
C25 C24 C26 109.69(13) . . ?
C25 C24 C27 109.08(12) . . ?
C26 C24 C27 109.62(13) . . ?
C25 C24 S3 107.14(11) . . ?
C26 C24 S3 111.86(10) . . ?
C27 C24 S3 109.37(10) . . ?
C24 C25 C28 109.70(13) . . ?
C24 C26 C30 109.13(13) . . ?
C32 C27 C24 109.76(13) . . ?
C33 C28 C29 109.04(14) . . ?
C33 C28 C25 109.22(13) . . ?
C29 C28 C25 109.54(13) . . ?
C30 C29 C28 109.91(13) . . ?
C31 C30 C29 109.52(14) . . ?
C31 C30 C26 109.43(14) . . ?
C29 C30 C26 109.55(14) . . ?
C30 C31 C32 109.45(14) . . ?
C33 C32 C31 110.18(14) . . ?
C33 C32 C27 108.99(13) . . ?
C31 C32 C27 109.06(13) . . ?
C32 C33 C28 109.59(13) . . ?
C39 C34 C35 115.31(14) . . ?
C39 C34 B1 123.80(14) . . ?
C35 C34 B1 120.70(13) . . ?
C36 C35 C34 122.88(15) . . ?
C35 C36 C37 120.27(16) . . ?
C38 C37 C36 118.52(15) . . ?
C37 C38 C39 120.66(15) . . ?
C38 C39 C34 122.35(15) . . ?
O1 C43 C44 104.6(2) . . ?
C43 C44 C45 104.6(2) . . ?
C46 C45 C44 103.2(2) . . ?
O1 C46 C45 107.7(2) . . ?
C47 C47 C48 112.5(5) 3_557 . ?
C49 C48 C47 114.4(5) . . ?
C43 O1 C46 106.8(2) . . ?

loop_
_geom_bond_atom_site_label_1
_geom_bond_atom_site_label_2
_geom_bond_distance
_geom_bond_site_symmetry_2
_geom_bond_publ_flag
Ni1 P1 2.1942(5) . ?
Ni1 S3 2.2801(5) . ?
Ni1 S2 2.2831(5) . ?
Ni1 S1 2.2834(5) . ?
S1 C1 1.8227(16) . ?
S1 C2 1.8357(15) . ?
S2 C12 1.8166(16) . ?
S2 C13 1.8396(15) . ?
S3 C23 1.8168(16) . ?
S3 C24 1.8414(16) . ?
P1 C41 1.8267(17) . ?
P1 C42 1.8315(17) . ?
P1 C40 1.8316(17) . ?
B1 C34 1.638(2) . ?
B1 C1 1.650(2) . ?
B1 C23 1.653(2) . ?
B1 C12 1.657(2) . ?
C2 C4 1.533(2) . ?
C2 C5 1.533(2) . ?
C2 C3 1.536(2) . ?
C3 C6 1.533(2) . ?
C4 C8 1.542(2) . ?
C5 C10 1.537(2) . ?
C6 C7 1.533(2) . ?
C6 C11 1.537(2) . ?
C7 C8 1.532(2) . ?
C8 C9 1.537(2) . ?
C9 C10 1.531(2) . ?
C10 C11 1.531(2) . ?
C13 C15 1.531(2) . ?
C13 C14 1.532(2) . ?
C13 C16 1.535(2) . ?
C14 C17 1.538(2) . ?
C15 C19 1.538(2) . ?
C16 C21 1.534(2) . ?
C17 C22 1.530(2) . ?
C17 C18 1.535(2) . ?
C18 C19 1.535(2) . ?
C19 C20 1.527(2) . ?
C20 C21 1.534(2) . ?
C21 C22 1.534(2) . ?
C24 C25 1.528(2) . ?
C24 C26 1.533(2) . ?
C24 C27 1.534(2) . ?
C25 C28 1.537(2) . ?
C26 C30 1.542(2) . ?
C27 C32 1.535(2) . ?
C28 C33 1.532(2) . ?
C28 C29 1.534(2) . ?
C29 C30 1.527(2) . ?
C30 C31 1.531(2) . ?
C31 C32 1.531(2) . ?
C32 C33 1.532(2) . ?
C34 C39 1.401(2) . ?
C34 C35 1.401(2) . ?
C35 C36 1.387(2) . ?
C36 C37 1.386(2) . ?
C37 C38 1.384(2) . ?
C38 C39 1.391(2) . ?
C43 O1 1.404(3) . ?
C43 C44 1.452(4) . ?
C44 C45 1.503(4) . ?
C45 C46 1.476(4) . ?
C46 O1 1.436(4) . ?
C47 C47 1.461(8) 3_557 ?
C47 C48 1.558(8) . ?
C48 C49 1.138(8) . ?
